data_2218960
loop_
_publ_author_name
'Kusrini, Eny'
'Saleh, Muhammad Idiris'
'Kia, Reza'
'Fun, Hoong-Kun'

_publ_section_title Tris(nitrato-\k^2^<i>O</i>,<i>O</i>')bis(1,10-phenanthroline-\k^2^<i>N</i>,<i>N</i>')holmium(III)
_journal_coeditor_code CV2423
_journal_issue 8
_journal_name_full 'Acta Crystallographica Section E'
_journal_page_first m1014
_journal_page_last m1015
_journal_paper_doi 10.1107/S1600536808020655
_journal_volume 64
_journal_year 2008
_chemical_formula_iupac '[Ho (N O3)3 (C12 H8 N2)2]'
_chemical_formula_moiety 'C24 H16 Ho N7 O9'
_chemical_formula_sum 'C24 H16 Ho N7 O9'
_chemical_formula_weight 711.37
_chemical_name_systematic
;
Tris(nitrato-\k^2^O,O')bis(1,10-phenanthroline-\k^2^N,N')holmium(III)
;
_space_group_IT_number 14
_symmetry_cell_setting monoclinic
_symmetry_space_group_name_Hall '-P 2yn'
_symmetry_space_group_name_H-M 'P 1 21/n 1'
_atom_sites_solution_hydrogens geom
_atom_sites_solution_primary direct
_atom_sites_solution_secondary difmap
_audit_creation_method SHELXL-97
_cell_angle_alpha 90.00
_cell_angle_beta 100.4830(10)
_cell_angle_gamma 90.00
_cell_formula_units_Z 4
_cell_length_a 11.0049(2)
_cell_length_b 17.7710(3)
_cell_length_c 12.9332(2)
_cell_measurement_reflns_used 9346
_cell_measurement_temperature 100.00(10)
_cell_measurement_theta_max 32.11
_cell_measurement_theta_min 2.20
_cell_volume 2487.10(7)
_computing_cell_refinement 'APEX2 (Bruker, 2005)'
_computing_data_collection 'APEX2 (Bruker, 2005)'
_computing_data_reduction 'SAINT (Bruker, 2005)'
_computing_molecular_graphics 'SHELXTL (Sheldrick, 2008)'
_computing_publication_material 'SHELXTL (Sheldrick, 2008) and PLATON (Spek, 2003)'
_computing_structure_refinement 'SHELXTL (Sheldrick, 2008)'
_computing_structure_solution 'SHELXTL (Sheldrick, 2008)'
_diffrn_ambient_temperature 100.00(10)
_diffrn_measured_fraction_theta_full 0.999
_diffrn_measured_fraction_theta_max 0.999
_diffrn_measurement_device_type
;
Bruker SMART APEXII CCD area-detector
;
_diffrn_measurement_method '\f and \w'
_diffrn_radiation_monochromator graphite
_diffrn_radiation_source 'fine-focus sealed tube'
_diffrn_radiation_type MoK\a
_diffrn_radiation_wavelength 0.71073
_diffrn_reflns_av_R_equivalents 0.0488
_diffrn_reflns_av_sigmaI/netI 0.0371
_diffrn_reflns_limit_h_max 15
_diffrn_reflns_limit_h_min -15
_diffrn_reflns_limit_k_max 25
_diffrn_reflns_limit_k_min -25
_diffrn_reflns_limit_l_max 18
_diffrn_reflns_limit_l_min -18
_diffrn_reflns_number 39049
_diffrn_reflns_theta_full 30.00
_diffrn_reflns_theta_max 30.00
_diffrn_reflns_theta_min 1.97
_diffrn_standards_number 0
_exptl_absorpt_coefficient_mu 3.251
_exptl_absorpt_correction_T_max 0.7265
_exptl_absorpt_correction_T_min 0.5480
_exptl_absorpt_correction_type multi-scan
_exptl_absorpt_process_details '(SADABS; Bruker, 2005)'
_exptl_crystal_colour brown
_exptl_crystal_density_diffrn 1.900
_exptl_crystal_density_method 'not measured'
_exptl_crystal_description block
_exptl_crystal_F_000 1392
_exptl_crystal_size_max 0.34
_exptl_crystal_size_mid 0.19
_exptl_crystal_size_min 0.11
_refine_diff_density_max 3.307
_refine_diff_density_min -1.078
_refine_ls_extinction_method none
_refine_ls_goodness_of_fit_ref 1.049
_refine_ls_hydrogen_treatment constr
_refine_ls_matrix_type full
_refine_ls_number_parameters 371
_refine_ls_number_reflns 7244
_refine_ls_number_restraints 0
_refine_ls_restrained_S_all 1.049
_refine_ls_R_factor_all 0.0399
_refine_ls_R_factor_gt 0.0306
_refine_ls_shift/su_max 0.004
_refine_ls_shift/su_mean 0.000
_refine_ls_structure_factor_coef Fsqd
_refine_ls_weighting_details 'calc w=1/[\s^2^(Fo^2^)+(0.0236P)^2^+4.9031P] where P=(Fo^2^+2Fc^2^)/3'
_refine_ls_weighting_scheme calc
_refine_ls_wR_factor_gt 0.0654
_refine_ls_wR_factor_ref 0.0701
_reflns_number_gt 6059
_reflns_number_total 7244
_reflns_threshold_expression I>2\s(I)
_cod_data_source_file cv2423.cif
_cod_data_source_block I
_cod_original_sg_symbol_H-M 'P 21/n'
_cod_database_code 2218960
_cod_database_fobs_code 2218960

loop_
_symmetry_equiv_pos_as_xyz
'x, y, z'
'-x+1/2, y+1/2, -z+1/2'
'-x, -y, -z'
'x-1/2, -y-1/2, z-1/2'

loop_
_atom_site_type_symbol
_atom_site_label
_atom_site_fract_x
_atom_site_fract_y
_atom_site_fract_z
_atom_site_U_iso_or_equiv
_atom_site_adp_type
_atom_site_calc_flag
_atom_site_refinement_flags
_atom_site_occupancy
Ho Ho1 0.488774(10) 0.175637(6) 0.238530(8) 0.01342(3) Uani d . 1
O O1 0.51495(18) 0.04947(10) 0.31894(15) 0.0232(4) Uani d . 1
O O2 0.48440(18) 0.05435(10) 0.14900(15) 0.0233(4) Uani d . 1
O O3 0.5190(2) -0.05374(11) 0.22803(19) 0.0394(6) Uani d . 1
O O4 0.66600(16) 0.16813(10) 0.39018(13) 0.0183(4) Uani d . 1
O O5 0.70134(16) 0.13574(10) 0.23748(13) 0.0188(4) Uani d . 1
O O6 0.84805(18) 0.12616(12) 0.37481(15) 0.0276(5) Uani d . 1
O O7 0.30817(17) 0.16390(10) 0.08994(13) 0.0195(4) Uani d . 1
O O8 0.28298(16) 0.12639(10) 0.24356(13) 0.0200(4) Uani d . 1
O O9 0.12801(18) 0.12176(13) 0.11134(16) 0.0312(5) Uani d . 1
N N1 0.35309(19) 0.29166(11) 0.22497(15) 0.0160(4) Uani d . 1
N N2 0.4282(2) 0.21458(12) 0.40627(16) 0.0173(4) Uani d . 1
N N3 0.6131(2) 0.29709(11) 0.25716(15) 0.0171(4) Uani d . 1
N N4 0.54335(19) 0.22274(11) 0.07176(15) 0.0156(4) Uani d . 1
N N5 0.5064(2) 0.01456(12) 0.23142(19) 0.0238(5) Uani d . 1
N N6 0.74234(19) 0.14297(12) 0.33588(16) 0.0177(4) Uani d . 1
N N7 0.2359(2) 0.13717(12) 0.14692(17) 0.0189(5) Uani d . 1
C C1 0.3141(2) 0.32922(14) 0.13647(18) 0.0186(5) Uani d . 1
H H1A 0.3194 0.3060 0.0730 0.022 Uiso calc R 1
C C2 0.2651(3) 0.40222(14) 0.1339(2) 0.0221(6) Uani d . 1
H H2A 0.2393 0.4265 0.0700 0.027 Uiso calc R 1
C C3 0.2558(3) 0.43717(15) 0.2259(2) 0.0232(6) Uani d . 1
H H3A 0.2261 0.4862 0.2254 0.028 Uiso calc R 1
C C4 0.2916(2) 0.39856(14) 0.3218(2) 0.0200(5) Uani d . 1
C C5 0.2779(3) 0.42963(15) 0.4216(2) 0.0236(6) Uani d . 1
H H5A 0.2468 0.4781 0.4248 0.028 Uiso calc R 1
C C6 0.3098(3) 0.38902(15) 0.5111(2) 0.0229(6) Uani d . 1
H H6A 0.2995 0.4100 0.5749 0.027 Uiso calc R 1
C C7 0.3588(2) 0.31498(14) 0.50970(18) 0.0181(5) Uani d . 1
C C8 0.3894(2) 0.26962(16) 0.60012(19) 0.0221(6) Uani d . 1
H H8A 0.3786 0.2878 0.6653 0.027 Uiso calc R 1
C C9 0.4350(3) 0.19881(16) 0.5915(2) 0.0240(6) Uani d . 1
H H9A 0.4528 0.1677 0.6502 0.029 Uiso calc R 1
C C10 0.4544(2) 0.17361(15) 0.49320(19) 0.0210(5) Uani d . 1
H H10A 0.4874 0.1258 0.4886 0.025 Uiso calc R 1
C C11 0.3779(2) 0.28392(14) 0.41332(18) 0.0159(5) Uani d . 1
C C12 0.3402(2) 0.32587(14) 0.31716(18) 0.0161(5) Uani d . 1
C C13 0.6460(3) 0.33423(14) 0.34675(19) 0.0208(5) Uani d . 1
H H13A 0.6407 0.3094 0.4091 0.025 Uiso calc R 1
C C14 0.6882(3) 0.40881(15) 0.3528(2) 0.0267(6) Uani d . 1
H H14A 0.7088 0.4327 0.4176 0.032 Uiso calc R 1
C C15 0.6986(3) 0.44575(15) 0.2625(2) 0.0282(6) Uani d . 1
H H15A 0.7247 0.4956 0.2648 0.034 Uiso calc R 1
C C16 0.6691(3) 0.40757(15) 0.1656(2) 0.0234(6) Uani d . 1
C C17 0.6835(3) 0.44123(16) 0.0676(2) 0.0300(7) Uani d . 1
H H17A 0.7114 0.4906 0.0669 0.036 Uiso calc R 1
C C18 0.6571(3) 0.40208(15) -0.0241(2) 0.0267(6) Uani d . 1
H H18A 0.6685 0.4245 -0.0866 0.032 Uiso calc R 1
C C19 0.6119(2) 0.32673(14) -0.02508(18) 0.0185(5) Uani d . 1
C C20 0.5850(2) 0.28446(15) -0.11786(19) 0.0206(5) Uani d . 1
H H20A 0.5976 0.3047 -0.1814 0.025 Uiso calc R 1
C C21 0.5399(2) 0.21275(15) -0.11353(19) 0.0212(6) Uani d . 1
H H21A 0.5237 0.1834 -0.1740 0.025 Uiso calc R 1
C C22 0.5182(2) 0.18402(14) -0.01784(19) 0.0185(5) Uani d . 1
H H22A 0.4848 0.1360 -0.0167 0.022 Uiso calc R 1
C C23 0.5929(2) 0.29317(14) 0.06874(18) 0.0163(5) Uani d . 1
C C24 0.6252(2) 0.33318(14) 0.16655(18) 0.0173(5) Uani d . 1

loop_
_atom_site_aniso_label
_atom_site_aniso_U_11
_atom_site_aniso_U_22
_atom_site_aniso_U_33
_atom_site_aniso_U_12
_atom_site_aniso_U_13
_atom_site_aniso_U_23
Ho1 0.01761(5) 0.00975(5) 0.01367(5) 0.00001(4) 0.00491(4) -0.00004(4)
O1 0.0251(9) 0.0166(9) 0.0260(9) -0.0010(8) -0.0006(8) 0.0047(7)
O2 0.0262(9) 0.0146(8) 0.0272(9) 0.0017(8) -0.0001(8) -0.0017(7)
O3 0.0416(13) 0.0101(9) 0.0596(14) 0.0017(9) -0.0090(11) -0.0001(9)
O4 0.0231(8) 0.0178(8) 0.0151(7) -0.0001(7) 0.0063(7) -0.0008(6)
O5 0.0203(8) 0.0203(9) 0.0159(8) -0.0017(7) 0.0034(7) -0.0014(7)
O6 0.0204(9) 0.0305(10) 0.0299(10) 0.0005(8) -0.0006(8) 0.0013(8)
O7 0.0238(9) 0.0178(9) 0.0173(8) 0.0003(7) 0.0047(7) -0.0004(6)
O8 0.0219(9) 0.0208(9) 0.0169(8) 0.0005(7) 0.0029(7) 0.0022(7)
O9 0.0176(9) 0.0412(12) 0.0325(10) -0.0039(9) -0.0015(8) -0.0013(9)
N1 0.0212(10) 0.0132(9) 0.0143(9) 0.0015(8) 0.0050(8) 0.0002(7)
N2 0.0213(10) 0.0147(9) 0.0163(9) 0.0045(8) 0.0051(8) 0.0024(7)
N3 0.0238(10) 0.0140(9) 0.0143(9) -0.0035(8) 0.0058(8) -0.0007(7)
N4 0.0181(9) 0.0133(9) 0.0160(9) -0.0008(8) 0.0047(8) -0.0026(7)
N5 0.0199(11) 0.0126(10) 0.0362(12) 0.0009(8) -0.0025(10) -0.0012(9)
N6 0.0181(10) 0.0150(10) 0.0196(9) -0.0033(8) 0.0024(8) -0.0004(8)
N7 0.0206(10) 0.0146(10) 0.0215(10) 0.0014(8) 0.0037(8) -0.0003(8)
C1 0.0277(12) 0.0157(11) 0.0129(10) 0.0032(10) 0.0046(9) 0.0027(9)
C2 0.0313(14) 0.0172(12) 0.0186(11) 0.0058(11) 0.0061(10) 0.0057(9)
C3 0.0304(14) 0.0140(11) 0.0254(12) 0.0085(11) 0.0059(11) 0.0026(9)
C4 0.0258(13) 0.0128(11) 0.0217(11) 0.0033(10) 0.0054(10) -0.0001(9)
C5 0.0351(14) 0.0155(12) 0.0222(12) 0.0037(11) 0.0104(11) -0.0034(9)
C6 0.0313(14) 0.0216(13) 0.0167(11) 0.0016(11) 0.0071(10) -0.0029(9)
C7 0.0203(11) 0.0200(12) 0.0146(10) 0.0000(10) 0.0046(9) -0.0013(9)
C8 0.0257(13) 0.0308(14) 0.0111(10) 0.0019(11) 0.0065(9) 0.0003(9)
C9 0.0263(13) 0.0305(14) 0.0162(11) 0.0079(11) 0.0062(10) 0.0071(10)
C10 0.0253(12) 0.0213(12) 0.0175(10) 0.0076(11) 0.0067(9) 0.0059(10)
C11 0.0166(11) 0.0164(11) 0.0156(10) 0.0014(9) 0.0054(9) -0.0001(8)
C12 0.0212(11) 0.0142(10) 0.0136(9) 0.0005(10) 0.0051(8) 0.0002(8)
C13 0.0299(13) 0.0179(12) 0.0154(10) -0.0038(10) 0.0066(10) -0.0028(9)
C14 0.0443(16) 0.0189(12) 0.0177(11) -0.0097(12) 0.0076(11) -0.0057(10)
C15 0.0467(17) 0.0165(12) 0.0228(12) -0.0122(12) 0.0105(12) -0.0060(10)
C16 0.0356(14) 0.0149(12) 0.0216(11) -0.0057(11) 0.0107(11) -0.0016(9)
C17 0.0513(18) 0.0183(12) 0.0232(12) -0.0137(13) 0.0138(12) -0.0031(10)
C18 0.0425(16) 0.0207(13) 0.0195(11) -0.0093(12) 0.0126(11) 0.0004(10)
C19 0.0228(12) 0.0188(11) 0.0149(10) -0.0023(10) 0.0063(9) -0.0008(9)
C20 0.0231(12) 0.0236(13) 0.0163(10) -0.0006(11) 0.0070(9) 0.0007(9)
C21 0.0259(13) 0.0252(13) 0.0127(10) -0.0008(11) 0.0040(9) -0.0054(9)
C22 0.0236(12) 0.0152(11) 0.0176(10) -0.0030(10) 0.0058(9) -0.0043(9)
C23 0.0189(11) 0.0149(11) 0.0159(10) -0.0012(9) 0.0055(9) -0.0015(8)
C24 0.0217(11) 0.0156(11) 0.0148(10) -0.0028(10) 0.0039(9) -0.0005(8)

loop_
_atom_type_symbol
_atom_type_description
_atom_type_scat_dispersion_real
_atom_type_scat_dispersion_imag
_atom_type_scat_source
C C 0.0033 0.0016 'International Tables Vol C Tables 4.2.6.8 and 6.1.1.4'
H H 0.0000 0.0000 'International Tables Vol C Tables 4.2.6.8 and 6.1.1.4'
N N 0.0061 0.0033 'International Tables Vol C Tables 4.2.6.8 and 6.1.1.4'
O O 0.0106 0.0060 'International Tables Vol C Tables 4.2.6.8 and 6.1.1.4'
Ho Ho -0.2175 4.6783 'International Tables Vol C Tables 4.2.6.8 and 6.1.1.4'

loop_
_geom_angle_atom_site_label_1
_geom_angle_atom_site_label_2
_geom_angle_atom_site_label_3
_geom_angle
O8 Ho1 O2 75.99(6)
O8 Ho1 O5 142.12(6)
O2 Ho1 O5 71.22(6)
O8 Ho1 O1 72.57(6)
O2 Ho1 O1 52.30(6)
O5 Ho1 O1 72.57(6)
O8 Ho1 N2 71.23(6)
O2 Ho1 N2 132.47(7)
O5 Ho1 N2 119.67(6)
O1 Ho1 N2 85.08(7)
O8 Ho1 N4 121.04(6)
O2 Ho1 N4 82.70(6)
O5 Ho1 N4 73.19(6)
O1 Ho1 N4 130.06(7)
N2 Ho1 N4 144.11(7)
O8 Ho1 O4 123.66(6)
O2 Ho1 O4 105.63(6)
O5 Ho1 O4 51.68(6)
O1 Ho1 O4 66.85(6)
N2 Ho1 O4 67.99(6)
N4 Ho1 O4 114.86(6)
O8 Ho1 O7 51.75(6)
O2 Ho1 O7 67.62(6)
O5 Ho1 O7 126.62(6)
O1 Ho1 O7 105.24(6)
N2 Ho1 O7 113.04(6)
N4 Ho1 O7 69.29(6)
O4 Ho1 O7 172.06(6)
O8 Ho1 N1 75.84(6)
O2 Ho1 N1 136.45(6)
O5 Ho1 N1 141.96(6)
O1 Ho1 N1 142.31(7)
N2 Ho1 N1 65.46(6)
N4 Ho1 N1 84.16(7)
O4 Ho1 N1 117.56(6)
O7 Ho1 N1 68.89(6)
O8 Ho1 N3 141.99(7)
O2 Ho1 N3 139.24(7)
O5 Ho1 N3 75.40(6)
O1 Ho1 N3 135.39(6)
N2 Ho1 N3 84.61(7)
N4 Ho1 N3 65.53(6)
O4 Ho1 N3 69.04(6)
O7 Ho1 N3 118.72(6)
N1 Ho1 N3 67.42(7)
O8 Ho1 N5 73.26(6)
O2 Ho1 N5 25.97(6)
O5 Ho1 N5 68.94(6)
O1 Ho1 N5 26.35(6)
N2 Ho1 N5 109.67(7)
N4 Ho1 N5 106.22(7)
O4 Ho1 N5 85.66(6)
O7 Ho1 N5 86.64(6)
N1 Ho1 N5 148.39(6)
N3 Ho1 N5 144.14(7)
O8 Ho1 N7 25.87(6)
O2 Ho1 N7 70.36(6)
O5 Ho1 N7 140.94(6)
O1 Ho1 N7 89.30(6)
N2 Ho1 N7 91.85(7)
N4 Ho1 N7 95.18(6)
O4 Ho1 N7 149.26(6)
O7 Ho1 N7 25.89(6)
N1 Ho1 N7 69.75(6)
N3 Ho1 N7 134.29(6)
N5 Ho1 N7 79.49(6)
N5 O1 Ho1 94.80(14)
N5 O2 Ho1 96.29(14)
N6 O4 Ho1 94.87(13)
N6 O5 Ho1 97.48(14)
N7 O7 Ho1 94.54(13)
N7 O8 Ho1 97.67(14)
C1 N1 C12 117.3(2)
C1 N1 Ho1 124.28(16)
C12 N1 Ho1 117.04(15)
C10 N2 C11 118.0(2)
C10 N2 Ho1 122.42(17)
C11 N2 Ho1 119.24(15)
C13 N3 C24 117.6(2)
C13 N3 Ho1 124.18(17)
C24 N3 Ho1 116.90(15)
C22 N4 C23 117.9(2)
C22 N4 Ho1 122.37(16)
C23 N4 Ho1 119.53(15)
O3 N5 O2 122.0(2)
O3 N5 O1 121.5(2)
O2 N5 O1 116.5(2)
O3 N5 Ho1 177.36(19)
O2 N5 Ho1 57.74(12)
O1 N5 Ho1 58.85(12)
O6 N6 O4 122.4(2)
O6 N6 O5 121.7(2)
O4 N6 O5 115.92(19)
O6 N6 Ho1 177.16(17)
O4 N6 Ho1 59.28(11)
O5 N6 Ho1 56.67(11)
O9 N7 O7 122.2(2)
O9 N7 O8 121.8(2)
O7 N7 O8 116.0(2)
O9 N7 Ho1 177.83(18)
O7 N7 Ho1 59.57(11)
O8 N7 Ho1 56.46(12)
N1 C1 C2 123.2(2)
N1 C1 H1A 118.4
C2 C1 H1A 118.4
C3 C2 C1 119.4(2)
C3 C2 H2A 120.3
C1 C2 H2A 120.3
C2 C3 C4 119.6(2)
C2 C3 H3A 120.2
C4 C3 H3A 120.2
C12 C4 C3 117.2(2)
C12 C4 C5 119.7(2)
C3 C4 C5 123.1(2)
C6 C5 C4 120.6(2)
C6 C5 H5A 119.7
C4 C5 H5A 119.7
C5 C6 C7 121.4(2)
C5 C6 H6A 119.3
C7 C6 H6A 119.3
C8 C7 C11 117.2(2)
C8 C7 C6 123.5(2)
C11 C7 C6 119.3(2)
C9 C8 C7 119.7(2)
C9 C8 H8A 120.2
C7 C8 H8A 120.2
C8 C9 C10 119.2(2)
C8 C9 H9A 120.4
C10 C9 H9A 120.4
N2 C10 C9 123.2(2)
N2 C10 H10A 118.4
C9 C10 H10A 118.4
N2 C11 C7 122.7(2)
N2 C11 C12 117.8(2)
C7 C11 C12 119.5(2)
N1 C12 C4 123.2(2)
N1 C12 C11 117.5(2)
C4 C12 C11 119.3(2)
N3 C13 C14 123.7(2)
N3 C13 H13A 118.2
C14 C13 H13A 118.2
C15 C14 C13 119.1(2)
C15 C14 H14A 120.4
C13 C14 H14A 120.4
C14 C15 C16 119.3(2)
C14 C15 H15A 120.4
C16 C15 H15A 120.4
C24 C16 C15 117.8(2)
C24 C16 C17 119.5(2)
C15 C16 C17 122.7(2)
C18 C17 C16 121.1(3)
C18 C17 H17A 119.5
C16 C17 H17A 119.5
C17 C18 C19 120.4(2)
C17 C18 H18A 119.8
C19 C18 H18A 119.8
C20 C19 C23 118.2(2)
C20 C19 C18 122.0(2)
C23 C19 C18 119.9(2)
C21 C20 C19 119.0(2)
C21 C20 H20A 120.5
C19 C20 H20A 120.5
C20 C21 C22 119.8(2)
C20 C21 H21A 120.1
C22 C21 H21A 120.1
N4 C22 C21 122.6(2)
N4 C22 H22A 118.7
C21 C22 H22A 118.7
N4 C23 C19 122.5(2)
N4 C23 C24 117.6(2)
C19 C23 C24 120.0(2)
N3 C24 C16 122.4(2)
N3 C24 C23 118.5(2)
C16 C24 C23 119.1(2)

loop_
_geom_bond_atom_site_label_1
_geom_bond_atom_site_label_2
_geom_bond_distance
Ho1 O8 2.4398(18)
Ho1 O2 2.4431(18)
Ho1 O5 2.4468(18)
Ho1 O1 2.4662(18)
Ho1 N2 2.481(2)
Ho1 N4 2.487(2)
Ho1 O4 2.5053(17)
Ho1 O7 2.5094(17)
Ho1 N1 2.533(2)
Ho1 N3 2.544(2)
Ho1 N5 2.872(2)
Ho1 N7 2.901(2)
O1 N5 1.279(3)
O2 N5 1.265(3)
O3 N5 1.223(3)
O4 N6 1.270(3)
O5 N6 1.277(3)
O6 N6 1.218(3)
O7 N7 1.271(3)
O8 N7 1.277(3)
O9 N7 1.224(3)
N1 C1 1.327(3)
N1 C12 1.369(3)
N2 C10 1.326(3)
N2 C11 1.361(3)
N3 C13 1.325(3)
N3 C24 1.363(3)
N4 C22 1.333(3)
N4 C23 1.369(3)
C1 C2 1.403(3)
C1 H1A 0.9300
C2 C3 1.362(4)
C2 H2A 0.9300
C3 C4 1.410(3)
C3 H3A 0.9300
C4 C12 1.404(3)
C4 C5 1.436(4)
C5 C6 1.356(4)
C5 H5A 0.9300
C6 C7 1.423(4)
C6 H6A 0.9300
C7 C8 1.410(3)
C7 C11 1.413(3)
C8 C9 1.367(4)
C8 H8A 0.9300
C9 C10 1.401(4)
C9 H9A 0.9300
C10 H10A 0.9300
C11 C12 1.445(3)
C13 C14 1.402(4)
C13 H13A 0.9300
C14 C15 1.362(4)
C14 H14A 0.9300
C15 C16 1.411(4)
C15 H15A 0.9300
C16 C24 1.409(3)
C16 C17 1.435(4)
C17 C18 1.361(4)
C17 H17A 0.9300
C18 C19 1.428(4)
C18 H18A 0.9300
C19 C20 1.401(3)
C19 C23 1.401(3)
C20 C21 1.373(4)
C20 H20A 0.9300
C21 C22 1.399(3)
C21 H21A 0.9300
C22 H22A 0.9300
C23 C24 1.438(3)

loop_
_geom_contact_atom_site_label_1
_geom_contact_atom_site_label_2
_geom_contact_distance
_geom_contact_site_symmetry_2
_geom_contact_publ_flag
Cg1 Cg3 3.8375(16) 1_555 y
Cg2 Cg4 3.7202(14) 4_455 y
Cg2 Cg6 3.7641(15) 4_455 y
Cg4 Cg5 3.6887(14) 4_554 y

loop_
_geom_hbond_atom_site_label_D
_geom_hbond_atom_site_label_H
_geom_hbond_atom_site_label_A
_geom_hbond_site_symmetry_A
_geom_hbond_distance_DH
_geom_hbond_distance_HA
_geom_hbond_distance_DA
_geom_hbond_angle_DHA
_geom_hbond_publ_flag
C1 H1A O7 . 0.9300 2.5400 2.997(3) 111.00 n
C3 H3A O8 2_555 0.9300 2.5300 3.422(3) 161.00 y
C9 H9A O3 3_656 0.9300 2.5500 3.453(3) 164.00 y
C13 H13A O4 . 0.9300 2.5400 3.005(3) 111.00 n
C21 H21A O3 3_655 0.9300 2.4300 3.201(3) 140.00 y
C22 H22A O2 . 0.9300 2.5900 3.224(3) 126.00 n

loop_
_geom_torsion_atom_site_label_1
_geom_torsion_atom_site_label_2
_geom_torsion_atom_site_label_3
_geom_torsion_atom_site_label_4
_geom_torsion
O8 Ho1 O1 N5 87.34(14)
O2 Ho1 O1 N5 1.82(13)
O5 Ho1 O1 N5 -77.59(14)
N2 Ho1 O1 N5 159.19(15)
N4 Ho1 O1 N5 -28.91(17)
O4 Ho1 O1 N5 -132.67(15)
O7 Ho1 O1 N5 46.63(15)
N1 Ho1 O1 N5 121.68(15)
N3 Ho1 O1 N5 -123.61(14)
N7 Ho1 O1 N5 67.27(14)
O8 Ho1 O2 N5 -80.46(15)
O5 Ho1 O2 N5 80.28(14)
O1 Ho1 O2 N5 -1.84(13)
N2 Ho1 O2 N5 -33.15(18)
N4 Ho1 O2 N5 154.94(15)
O4 Ho1 O2 N5 41.09(15)
O7 Ho1 O2 N5 -134.50(16)
N1 Ho1 O2 N5 -131.53(14)
N3 Ho1 O2 N5 116.95(15)
N7 Ho1 O2 N5 -106.88(15)
O8 Ho1 O4 N6 131.73(13)
O2 Ho1 O4 N6 48.37(14)
O5 Ho1 O4 N6 -1.31(12)
O1 Ho1 O4 N6 84.26(14)
N2 Ho1 O4 N6 178.40(15)
N4 Ho1 O4 N6 -40.73(14)
O7 Ho1 O4 N6 79.4(4)
N1 Ho1 O4 N6 -137.35(13)
N3 Ho1 O4 N6 -88.94(14)
N5 Ho1 O4 N6 65.15(13)
N7 Ho1 O4 N6 126.10(15)
O8 Ho1 O5 N6 -96.43(15)
O2 Ho1 O5 N6 -127.84(14)
O1 Ho1 O5 N6 -72.61(13)
N2 Ho1 O5 N6 0.99(15)
N4 Ho1 O5 N6 144.30(14)
O4 Ho1 O5 N6 1.30(12)
O7 Ho1 O5 N6 -168.92(12)
N1 Ho1 O5 N6 88.27(15)
N3 Ho1 O5 N6 75.92(13)
N5 Ho1 O5 N6 -100.29(14)
N7 Ho1 O5 N6 -138.58(13)
O8 Ho1 O7 N7 1.41(12)
O2 Ho1 O7 N7 90.91(14)
O5 Ho1 O7 N7 133.20(13)
O1 Ho1 O7 N7 53.82(14)
N2 Ho1 O7 N7 -37.28(15)
N4 Ho1 O7 N7 -178.58(15)
O4 Ho1 O7 N7 58.5(5)
N1 Ho1 O7 N7 -86.90(14)
N3 Ho1 O7 N7 -133.98(13)
N5 Ho1 O7 N7 72.68(14)
O2 Ho1 O8 N7 -73.77(14)
O5 Ho1 O8 N7 -104.34(14)
O1 Ho1 O8 N7 -128.16(14)
N2 Ho1 O8 N7 141.16(15)
N4 Ho1 O8 N7 -1.41(16)
O4 Ho1 O8 N7 -173.41(12)
O7 Ho1 O8 N7 -1.41(12)
N1 Ho1 O8 N7 72.67(14)
N3 Ho1 O8 N7 87.73(16)
N5 Ho1 O8 N7 -100.58(14)
O8 Ho1 N1 C1 -103.3(2)
O2 Ho1 N1 C1 -52.2(2)
O5 Ho1 N1 C1 73.7(2)
O1 Ho1 N1 C1 -137.06(19)
N2 Ho1 N1 C1 -178.9(2)
N4 Ho1 N1 C1 20.7(2)
O4 Ho1 N1 C1 135.79(19)
O7 Ho1 N1 C1 -49.29(19)
N3 Ho1 N1 C1 86.6(2)
N5 Ho1 N1 C1 -90.9(2)
N7 Ho1 N1 C1 -77.0(2)
O8 Ho1 N1 C12 90.21(17)
O2 Ho1 N1 C12 141.32(16)
O5 Ho1 N1 C12 -92.77(19)
O1 Ho1 N1 C12 56.5(2)
N2 Ho1 N1 C12 14.67(16)
N4 Ho1 N1 C12 -145.71(18)
O4 Ho1 N1 C12 -30.66(19)
O7 Ho1 N1 C12 144.26(19)
N3 Ho1 N1 C12 -79.81(17)
N5 Ho1 N1 C12 102.60(19)
N7 Ho1 N1 C12 116.57(18)
O8 Ho1 N2 C10 91.0(2)
O2 Ho1 N2 C10 42.1(2)
O5 Ho1 N2 C10 -49.0(2)
O1 Ho1 N2 C10 17.7(2)
N4 Ho1 N2 C10 -151.70(18)
O4 Ho1 N2 C10 -49.29(19)
O7 Ho1 N2 C10 122.2(2)
N1 Ho1 N2 C10 173.6(2)
N3 Ho1 N2 C10 -118.8(2)
N5 Ho1 N2 C10 27.3(2)
N7 Ho1 N2 C10 106.8(2)
O8 Ho1 N2 C11 -96.21(18)
O2 Ho1 N2 C11 -145.08(16)
O5 Ho1 N2 C11 123.82(17)
O1 Ho1 N2 C11 -169.45(18)
N4 Ho1 N2 C11 21.1(2)
O4 Ho1 N2 C11 123.55(19)
O7 Ho1 N2 C11 -64.97(19)
N1 Ho1 N2 C11 -13.61(17)
N3 Ho1 N2 C11 54.00(18)
N5 Ho1 N2 C11 -159.81(17)
N7 Ho1 N2 C11 -80.32(18)
O8 Ho1 N3 C13 69.2(2)
O2 Ho1 N3 C13 -138.88(19)
O5 Ho1 N3 C13 -103.1(2)
O1 Ho1 N3 C13 -57.9(2)
N2 Ho1 N3 C13 19.4(2)
N4 Ho1 N3 C13 179.0(2)
O4 Ho1 N3 C13 -49.0(2)
O7 Ho1 N3 C13 132.8(2)
N1 Ho1 N3 C13 85.1(2)
N5 Ho1 N3 C13 -97.1(2)
N7 Ho1 N3 C13 106.8(2)
O8 Ho1 N3 C24 -97.43(19)
O2 Ho1 N3 C24 54.5(2)
O5 Ho1 N3 C24 90.20(18)
O1 Ho1 N3 C24 135.39(17)
N2 Ho1 N3 C24 -147.22(18)
N4 Ho1 N3 C24 12.32(17)
O4 Ho1 N3 C24 144.31(19)
O7 Ho1 N3 C24 -33.9(2)
N1 Ho1 N3 C24 -81.59(18)
N5 Ho1 N3 C24 96.2(2)
N7 Ho1 N3 C24 -59.9(2)
O8 Ho1 N4 C22 -47.9(2)
O2 Ho1 N4 C22 20.90(19)
O5 Ho1 N4 C22 93.42(19)
O1 Ho1 N4 C22 44.9(2)
N2 Ho1 N4 C22 -148.90(18)
O4 Ho1 N4 C22 124.79(19)
O7 Ho1 N4 C22 -47.88(19)
N1 Ho1 N4 C22 -117.5(2)
N3 Ho1 N4 C22 174.7(2)
N5 Ho1 N4 C22 32.0(2)
N7 Ho1 N4 C22 -48.50(19)
O8 Ho1 N4 C23 127.24(17)
O2 Ho1 N4 C23 -163.98(18)
O5 Ho1 N4 C23 -91.46(18)
O1 Ho1 N4 C23 -139.93(16)
N2 Ho1 N4 C23 26.2(2)
O4 Ho1 N4 C23 -60.09(19)
O7 Ho1 N4 C23 127.24(18)
N1 Ho1 N4 C23 57.63(18)
N3 Ho1 N4 C23 -10.19(17)
N5 Ho1 N4 C23 -152.84(17)
N7 Ho1 N4 C23 126.62(17)
Ho1 O2 N5 O3 -176.9(2)
Ho1 O2 N5 O1 3.1(2)
Ho1 O1 N5 O3 176.9(2)
Ho1 O1 N5 O2 -3.1(2)
O8 Ho1 N5 O3 18E1(10)
O2 Ho1 N5 O3 85(4)
O5 Ho1 N5 O3 -5(4)
O1 Ho1 N5 O3 -98(4)
N2 Ho1 N5 O3 -120(4)
N4 Ho1 N5 O3 59(4)
O4 Ho1 N5 O3 -55(4)
O7 Ho1 N5 O3 127(4)
N1 Ho1 N5 O3 165(4)
N3 Ho1 N5 O3 -11(4)
N7 Ho1 N5 O3 152(4)
O8 Ho1 N5 O2 92.30(15)
O5 Ho1 N5 O2 -90.17(15)
O1 Ho1 N5 O2 176.7(2)
N2 Ho1 N5 O2 154.63(14)
N4 Ho1 N5 O2 -25.95(15)
O4 Ho1 N5 O2 -140.60(15)
O7 Ho1 N5 O2 41.35(15)
N1 Ho1 N5 O2 79.75(19)
N3 Ho1 N5 O2 -96.44(16)
N7 Ho1 N5 O2 66.44(14)
O8 Ho1 N5 O1 -84.41(14)
O2 Ho1 N5 O1 -176.7(2)
O5 Ho1 N5 O1 93.11(14)
N2 Ho1 N5 O1 -22.08(16)
N4 Ho1 N5 O1 157.34(14)
O4 Ho1 N5 O1 42.69(14)
O7 Ho1 N5 O1 -135.36(15)
N1 Ho1 N5 O1 -96.96(17)
N3 Ho1 N5 O1 86.84(18)
N7 Ho1 N5 O1 -110.28(15)
Ho1 O4 N6 O6 -177.3(2)
Ho1 O4 N6 O5 2.2(2)
Ho1 O5 N6 O6 177.3(2)
Ho1 O5 N6 O4 -2.2(2)
O8 Ho1 N6 O6 60(4)
O2 Ho1 N6 O6 -7(4)
O5 Ho1 N6 O6 -55(4)
O1 Ho1 N6 O6 43(4)
N2 Ho1 N6 O6 126(4)
N4 Ho1 N6 O6 -89(4)
O4 Ho1 N6 O6 127(4)
O7 Ho1 N6 O6 -36(4)
N1 Ho1 N6 O6 -175(4)
N3 Ho1 N6 O6 -151(4)
N5 Ho1 N6 O6 16(4)
N7 Ho1 N6 O6 23(4)
O8 Ho1 N6 O4 -67.52(16)
O2 Ho1 N6 O4 -133.92(13)
O5 Ho1 N6 O4 177.7(2)
O1 Ho1 N6 O4 -84.47(13)
N2 Ho1 N6 O4 -1.49(14)
N4 Ho1 N6 O4 143.57(13)
O7 Ho1 N6 O4 -163.38(13)
N1 Ho1 N6 O4 57.33(16)
N3 Ho1 N6 O4 81.45(13)
N5 Ho1 N6 O4 -110.82(14)
N7 Ho1 N6 O4 -104.08(17)
O8 Ho1 N6 O5 114.82(14)
O2 Ho1 N6 O5 48.43(14)
O1 Ho1 N6 O5 97.88(14)
N2 Ho1 N6 O5 -179.14(13)
N4 Ho1 N6 O5 -34.08(14)
O4 Ho1 N6 O5 -177.7(2)
O7 Ho1 N6 O5 19.0(2)
N1 Ho1 N6 O5 -120.32(14)
N3 Ho1 N6 O5 -96.20(14)
N5 Ho1 N6 O5 71.52(14)
N7 Ho1 N6 O5 78.27(19)
Ho1 O7 N7 O9 178.5(2)
Ho1 O7 N7 O8 -2.4(2)
Ho1 O8 N7 O9 -178.4(2)
Ho1 O8 N7 O7 2.4(2)
O8 Ho1 N7 O9 39(5)
O2 Ho1 N7 O9 137(5)
O5 Ho1 N7 O9 148(5)
O1 Ho1 N7 O9 87(5)
N2 Ho1 N7 O9 2(5)
N4 Ho1 N7 O9 -142(5)
O4 Ho1 N7 O9 50(5)
O7 Ho1 N7 O9 -144(5)
N1 Ho1 N7 O9 -61(5)
N3 Ho1 N7 O9 -82(5)
N5 Ho1 N7 O9 112(5)
O8 Ho1 N7 O7 -177.5(2)
O2 Ho1 N7 O7 -79.01(13)
O5 Ho1 N7 O7 -68.22(16)
O1 Ho1 N7 O7 -128.85(13)
N2 Ho1 N7 O7 146.10(13)
N4 Ho1 N7 O7 1.33(14)
O4 Ho1 N7 O7 -166.69(12)
N1 Ho1 N7 O7 83.15(13)
N3 Ho1 N7 O7 61.82(16)
N5 Ho1 N7 O7 -104.24(14)
O2 Ho1 N7 O8 98.44(14)
O5 Ho1 N7 O8 109.23(15)
O1 Ho1 N7 O8 48.61(14)
N2 Ho1 N7 O8 -36.45(14)
N4 Ho1 N7 O8 178.79(14)
O4 Ho1 N7 O8 10.8(2)
O7 Ho1 N7 O8 177.5(2)
N1 Ho1 N7 O8 -99.39(14)
N3 Ho1 N7 O8 -120.72(14)
N5 Ho1 N7 O8 73.22(14)
C12 N1 C1 C2 2.3(4)
Ho1 N1 C1 C2 -164.1(2)
N1 C1 C2 C3 -0.3(4)
C1 C2 C3 C4 -2.1(4)
C2 C3 C4 C12 2.4(4)
C2 C3 C4 C5 -176.2(3)
C12 C4 C5 C6 -0.9(4)
C3 C4 C5 C6 177.7(3)
C4 C5 C6 C7 0.6(4)
C5 C6 C7 C8 -177.8(3)
C5 C6 C7 C11 1.8(4)
C11 C7 C8 C9 -0.2(4)
C6 C7 C8 C9 179.4(3)
C7 C8 C9 C10 2.2(4)
C11 N2 C10 C9 -1.2(4)
Ho1 N2 C10 C9 171.8(2)
C8 C9 C10 N2 -1.6(4)
C10 N2 C11 C7 3.3(4)
Ho1 N2 C11 C7 -169.83(18)
C10 N2 C11 C12 -175.1(2)
Ho1 N2 C11 C12 11.7(3)
C8 C7 C11 N2 -2.7(4)
C6 C7 C11 N2 177.7(2)
C8 C7 C11 C12 175.7(2)
C6 C7 C11 C12 -3.9(4)
C1 N1 C12 C4 -1.9(4)
Ho1 N1 C12 C4 165.5(2)
C1 N1 C12 C11 177.5(2)
Ho1 N1 C12 C11 -15.1(3)
C3 C4 C12 N1 -0.4(4)
C5 C4 C12 N1 178.3(2)
C3 C4 C12 C11 -179.8(2)
C5 C4 C12 C11 -1.1(4)
N2 C11 C12 N1 2.6(3)
C7 C11 C12 N1 -175.9(2)
N2 C11 C12 C4 -178.0(2)
C7 C11 C12 C4 3.5(4)
C24 N3 C13 C14 2.2(4)
Ho1 N3 C13 C14 -164.4(2)
N3 C13 C14 C15 -1.1(5)
C13 C14 C15 C16 -1.4(5)
C14 C15 C16 C24 2.5(4)
C14 C15 C16 C17 -176.8(3)
C24 C16 C17 C18 -0.9(5)
C15 C16 C17 C18 178.4(3)
C16 C17 C18 C19 1.2(5)
C17 C18 C19 C20 -179.3(3)
C17 C18 C19 C23 1.0(4)
C23 C19 C20 C21 0.9(4)
C18 C19 C20 C21 -178.9(3)
C19 C20 C21 C22 1.8(4)
C23 N4 C22 C21 -0.3(4)
Ho1 N4 C22 C21 174.89(19)
C20 C21 C22 N4 -2.2(4)
C22 N4 C23 C19 3.2(4)
Ho1 N4 C23 C19 -172.13(19)
C22 N4 C23 C24 -177.2(2)
Ho1 N4 C23 C24 7.5(3)
C20 C19 C23 N4 -3.5(4)
C18 C19 C23 N4 176.3(2)
C20 C19 C23 C24 176.9(2)
C18 C19 C23 C24 -3.4(4)
C13 N3 C24 C16 -0.8(4)
Ho1 N3 C24 C16 166.8(2)
C13 N3 C24 C23 178.5(2)
Ho1 N3 C24 C23 -13.9(3)
C15 C16 C24 N3 -1.5(4)
C17 C16 C24 N3 177.8(3)
C15 C16 C24 C23 179.2(3)
C17 C16 C24 C23 -1.5(4)
N4 C23 C24 N3 4.6(4)
C19 C23 C24 N3 -175.7(2)
N4 C23 C24 C16 -176.1(2)
C19 C23 C24 C16 3.6(4)
